data_7155485
loop_
_publ_author_name
'Matsubara, Ryosuke'
'Eguchi, Shuhei'
'Ando, Akihiro'
'Hayashi, Masahiko'

_publ_section_title
;
 Synthesis of alkynyl furoxans. Rare carbon-carbon bond-forming reaction
 on a furoxan ring.
;
_journal_issue 9
_journal_name_full 'Organic &amp; biomolecular chemistry'
_journal_page_first 1965
_journal_page_last 1969
_journal_paper_doi 10.1039/c7ob00181a
_journal_volume 15
_journal_year 2017
_chemical_formula_moiety 'C18 H15 N5 O2'
_chemical_formula_sum 'C18 H15 N5 O2'
_chemical_formula_weight 333.35
_space_group_IT_number 2
_symmetry_cell_setting triclinic
_symmetry_Int_Tables_number 2
_symmetry_space_group_name_Hall '-P 1'
_symmetry_space_group_name_H-M 'P -1'
_atom_sites_solution_hydrogens geom
_atom_sites_solution_primary direct
_atom_sites_solution_secondary difmap
_audit_update_record
;
2016-12-08 deposited with the CCDC.
2017-02-03 downloaded from the CCDC.
;
_cell_angle_alpha 90.0000
_cell_angle_beta 90.0000
_cell_angle_gamma 90.198(18)
_cell_formula_units_Z 8
_cell_length_a 11.050(16)
_cell_length_b 15.17(2)
_cell_length_c 18.83(3)
_cell_measurement_reflns_used 255
_cell_measurement_temperature 90
_cell_measurement_theta_max 14.909
_cell_measurement_theta_min 2.163
_cell_volume 3156(8)
_computing_cell_refinement Unknown
_computing_data_collection Unknown
_computing_data_reduction Unknown
_computing_molecular_graphics 'CrystalStructure 4.0'
_computing_publication_material 'CrystalStructure 4.0 (Rigaku, 2010)'
_computing_structure_refinement 'SHELXL97 (Sheldrick, 2008)'
_computing_structure_solution 'Il Milione (Burla, et al., 2007)'
_diffrn_ambient_temperature 90
_diffrn_measured_fraction_theta_full 0.962
_diffrn_measured_fraction_theta_max 0.962
_diffrn_measurement_device_type 'CCD area detector'
_diffrn_measurement_method 'phi and omega scans'
_diffrn_radiation_type 'Mo K\a'
_diffrn_radiation_wavelength 0.71069
_diffrn_reflns_av_R_equivalents 0.2018
_diffrn_reflns_limit_h_max 14
_diffrn_reflns_limit_h_min -9
_diffrn_reflns_limit_k_max 19
_diffrn_reflns_limit_k_min -19
_diffrn_reflns_limit_l_max 24
_diffrn_reflns_limit_l_min -20
_diffrn_reflns_number 18368
_diffrn_reflns_theta_full 27.50
_diffrn_reflns_theta_max 27.50
_diffrn_standards_number 0
_exptl_absorpt_coefficient_mu 0.096
_exptl_absorpt_correction_type none
_exptl_crystal_colour NONE
_exptl_crystal_density_diffrn 1.403
_exptl_crystal_density_method 'not measured'
_exptl_crystal_description NONE
_exptl_crystal_F_000 1392.00
_exptl_crystal_size_max 0.000
_exptl_crystal_size_mid 0.000
_exptl_crystal_size_min 0.000
_refine_diff_density_max 0.410
_refine_diff_density_min -0.440
_refine_ls_extinction_method none
_refine_ls_goodness_of_fit_ref 0.875
_refine_ls_hydrogen_treatment constr
_refine_ls_number_parameters 901
_refine_ls_number_reflns 13973
_refine_ls_number_restraints 0
_refine_ls_R_factor_gt 0.1137
_refine_ls_shift/su_max 0.008
_refine_ls_structure_factor_coef Fsqd
_refine_ls_weighting_details 'w = 1/[\s^2^(Fo^2^)+(0.0258P)^2^+0.0000P] where P=(Fo^2^+2Fc^2^)/3'
_refine_ls_weighting_scheme calc
_refine_ls_wR_factor_ref 0.2802
_reflns_number_gt 2680
_reflns_number_total 13994
_reflns_threshold_expression F^2^>2.0\s(F^2^)
_cod_data_source_file c7ob00181a2.cif
_cod_data_source_block SE_0ama
_cod_depositor_comments 'Adding full bibliography for 7155484--7155485.cif.'
_cod_database_code 7155485

loop_
_symmetry_equiv_pos_site_id
_symmetry_equiv_pos_as_xyz
1 +X,+Y,+Z
2 -X,-Y,-Z

loop_
_atom_site_label
_atom_site_type_symbol
_atom_site_fract_x
_atom_site_fract_y
_atom_site_fract_z
_atom_site_U_iso_or_equiv
_atom_site_adp_type
_atom_site_occupancy
_atom_site_symmetry_multiplicity
_atom_site_calc_flag
_atom_site_refinement_flags
O1 O -0.3700(6) 0.9368(5) 0.8307(4) 0.033(2) Uani 1.0 2 d .
O2 O -0.0104(6) 1.3897(5) 0.7503(4) 0.031(2) Uani 1.0 2 d .
O3 O -0.5125(6) 1.1114(5) 0.7511(4) 0.0290(19) Uani 1.0 2 d .
O4 O -0.5089(6) 0.8889(5) 0.7492(4) 0.031(2) Uani 1.0 2 d .
O5 O 0.1279(6) 1.4356(5) 0.6687(4) 0.0301(19) Uani 1.0 2 d .
O6 O -0.0091(6) 0.6119(5) 0.7490(4) 0.0265(19) Uani 1.0 2 d .
O8 O -0.3729(6) 1.0636(5) 0.6694(4) 0.0320(19) Uani 1.0 2 d .
O83 O 0.1280(6) 0.5637(5) 0.8302(4) 0.0329(19) Uani 1.0 2 d .
N3 N 0.1048(7) 1.2137(6) 0.9927(5) 0.025(3) Uani 1.0 2 d .
N4 N -0.2763(7) 1.3029(6) 0.9697(5) 0.026(3) Uani 1.0 2 d .
N5 N 0.1155(7) 0.6007(6) 0.7741(5) 0.025(3) Uani 1.0 2 d .
N6 N 0.2241(7) 1.1963(6) 0.9710(5) 0.025(3) Uani 1.0 2 d .
N7 N -0.5074(7) 0.8457(6) 0.6851(5) 0.022(2) Uani 1.0 2 d .
N8 N -0.2764(7) 0.6980(6) 0.5294(5) 0.025(3) Uani 1.0 2 d .
N9 N -0.3917(8) 0.7113(6) 0.5085(5) 0.030(3) Uani 1.0 2 d .
N10 N -0.3861(8) 0.8993(6) 0.7739(5) 0.030(3) Uani 1.0 2 d .
N11 N -0.5098(7) 1.1547(6) 0.8146(5) 0.024(3) Uani 1.0 2 d .
N12 N 0.0581(7) 0.7352(6) 0.5551(5) 0.029(3) Uani 1.0 2 d .
N13 N -0.3932(9) 1.1667(7) 0.8298(6) 0.048(3) Uani 1.0 2 d .
N16 N -0.4432(7) 1.2352(6) 0.9441(5) 0.027(3) Uani 1.0 2 d .
N17 N 0.2233(7) 0.8029(6) 0.5297(5) 0.028(3) Uani 1.0 2 d .
N18 N 0.0583(7) 1.2654(6) 0.9431(5) 0.032(3) Uani 1.0 2 d .
N75 N -0.0068(7) 1.3456(6) 0.8157(5) 0.031(3) Uani 1.0 2 d .
N76 N 0.1143(7) 1.4001(6) 0.7257(5) 0.025(3) Uani 1.0 2 d .
N77 N -0.3868(7) 1.1016(6) 0.7276(5) 0.033(3) Uani 1.0 2 d .
N79 N -0.0074(7) 0.6543(6) 0.6851(5) 0.026(3) Uani 1.0 2 d .
N80 N -0.4426(7) 0.7642(6) 0.5551(5) 0.028(3) Uani 1.0 2 d .
N81 N 0.1086(8) 0.7877(6) 0.5087(5) 0.031(3) Uani 1.0 2 d .
N82 N -0.3928(7) 1.2871(6) 0.9923(5) 0.029(3) Uani 1.0 2 d .
C1 C 0.0701(9) 0.8792(7) 0.7377(6) 0.017(3) Uani 1.0 2 d .
C2 C -0.2531(9) 0.7391(7) 0.5905(6) 0.026(3) Uani 1.0 2 d .
C3 C -0.3130(8) 1.1352(7) 0.7758(6) 0.018(3) Uani 1.0 2 d .
C4 C 0.2058(8) 0.8821(7) 0.7431(6) 0.030(3) Uani 1.0 2 d .
C6 C 0.3834(9) 0.5961(7) 0.6743(6) 0.027(3) Uani 1.0 2 d .
C7 C -0.1173(9) 1.0954(7) 0.8251(6) 0.027(3) Uani 1.0 2 d .
C9 C -0.2548(9) 1.2612(7) 0.9097(6) 0.024(3) Uani 1.0 2 d .
C11 C 0.1761(9) 0.9971(7) 0.9981(6) 0.029(3) Uani 1.0 2 d .
C12 C -0.1161(8) 0.9049(7) 0.6738(6) 0.029(3) Uani 1.0 2 d .
C13 C -0.3140(9) 0.8637(7) 0.7251(5) 0.019(3) Uani 1.0 2 d .
C14 C 0.5695(9) 1.3777(7) 0.7616(6) 0.021(3) Uani 1.0 2 d .
C15 C 0.1858(9) 0.6355(7) 0.7238(6) 0.025(3) Uani 1.0 2 d .
C17 C -0.1224(10) 1.1614(6) 0.7105(6) 0.027(3) Uani 1.0 2 d .
C18 C 0.5107(9) 0.5903(7) 0.6780(6) 0.029(3) Uani 1.0 2 d .
C19 C 0.5697(10) 0.6208(7) 0.7386(7) 0.029(3) Uani 1.0 2 d .
C20 C 0.1385(9) 0.7183(7) 0.6083(6) 0.022(3) Uani 1.0 2 d .
C21 C 0.3166(9) 0.6303(7) 0.7303(6) 0.023(3) Uani 1.0 2 d .
C22 C 0.0714(9) 1.1207(7) 0.7610(6) 0.022(3) Uani 1.0 2 d .
C23 C 0.5080(9) 1.4080(7) 0.8195(6) 0.030(3) Uani 1.0 2 d .
C24 C -0.2168(9) 0.5433(7) 0.5163(6) 0.020(3) Uani 1.0 2 d .
C25 C 0.2988(9) 1.1357(7) 1.0108(6) 0.027(3) Uani 1.0 2 d .
C26 C 0.3175(9) 1.3692(7) 0.7692(6) 0.021(3) Uani 1.0 2 d .
C27 C 0.2461(9) 1.2391(7) 0.9095(6) 0.028(3) Uani 1.0 2 d .
C28 C 0.1843(9) 1.3641(7) 0.7754(6) 0.024(3) Uani 1.0 2 d .
C29 C 0.0033(9) 0.8428(7) 0.7935(6) 0.027(3) Uani 1.0 2 d .
C30 C 0.0096(8) 0.9087(7) 0.6801(6) 0.027(3) Uani 1.0 2 d .
C31 C 0.0096(9) 1.0898(7) 0.8199(6) 0.035(3) Uani 1.0 2 d .
C32 C 0.3779(9) 1.3377(7) 0.7095(6) 0.027(3) Uani 1.0 2 d .
C33 C -0.2522(10) 0.3728(8) 0.5660(6) 0.034(3) Uani 1.0 2 d .
C34 C 0.2490(9) 0.8734(7) 0.9343(6) 0.030(3) Uani 1.0 2 d .
C35 C 0.1404(9) 1.2825(7) 0.8934(6) 0.023(3) Uani 1.0 2 d .
C36 C 0.2848(9) 0.9570(7) 0.5164(6) 0.024(3) Uani 1.0 2 d .
C37 C -0.3602(9) 0.7821(7) 0.6075(6) 0.025(3) Uani 1.0 2 d .
C38 C 0.2825(9) 1.0438(7) 0.9838(6) 0.023(3) Uani 1.0 2 d .
C39 C -0.1279(9) 1.4957(8) 0.9444(6) 0.028(3) Uani 1.0 2 d .
C40 C 0.2483(9) 0.7611(7) 0.5907(6) 0.026(3) Uani 1.0 2 d .
C41 C -0.1825(9) 0.8704(7) 0.7309(6) 0.022(3) Uani 1.0 2 d .
C42 C -0.2156(9) 1.4564(7) 0.9840(6) 0.024(3) Uani 1.0 2 d .
C43 C -0.1831(9) 1.1296(7) 0.7706(6) 0.025(3) Uani 1.0 2 d .
C44 C -0.3227(9) 0.4968(7) 0.5011(6) 0.029(3) Uani 1.0 2 d .
C45 C 0.2047(8) 1.1170(7) 0.7563(6) 0.029(3) Uani 1.0 2 d .
C46 C 0.3713(9) 1.0019(8) 0.9433(6) 0.031(3) Uani 1.0 2 d .
C47 C -0.2002(8) 1.3648(7) 1.0099(6) 0.028(3) Uani 1.0 2 d .
C48 C 0.5020(10) 0.6566(7) 0.7941(6) 0.033(3) Uani 1.0 2 d .
C49 C 0.1578(9) 1.0861(7) 0.5272(5) 0.025(3) Uani 1.0 2 d .
C50 C 0.0015(9) 1.1562(7) 0.7052(6) 0.029(3) Uani 1.0 2 d .
C51 C 0.7055(9) 0.6164(7) 0.7427(6) 0.036(4) Uani 1.0 2 d .
C52 C 0.5018(9) 1.3439(7) 0.7069(6) 0.026(3) Uani 1.0 2 d .
C53 C 0.7056(8) 1.3829(7) 0.7571(6) 0.036(4) Uani 1.0 2 d .
C54 C 0.3003(8) 0.8648(7) 0.4899(6) 0.026(3) Uani 1.0 2 d .
C55 C -0.1434(9) 0.4171(8) 0.5809(6) 0.034(3) Uani 1.0 2 d .
C56 C -0.1218(9) 0.8378(8) 0.7904(6) 0.033(3) Uani 1.0 2 d .
C57 C -0.2002(9) 0.6354(7) 0.4904(6) 0.033(3) Uani 1.0 2 d .
C58 C 0.1601(9) 0.9142(8) 0.9720(6) 0.035(3) Uani 1.0 2 d .
C59 C -0.3231(8) 1.5024(7) 0.9983(6) 0.027(3) Uani 1.0 2 d .
C60 C 0.3712(9) 0.9981(8) 0.5562(6) 0.031(3) Uani 1.0 2 d .
C61 C 0.3833(10) 1.4029(7) 0.8252(6) 0.036(3) Uani 1.0 2 d .
C62 C -0.1278(9) 0.5027(8) 0.5564(6) 0.029(3) Uani 1.0 2 d .
C63 C -0.3396(9) 1.5848(7) 0.9737(6) 0.028(3) Uani 1.0 2 d .
C64 C -0.2511(10) 1.6272(8) 0.9335(6) 0.034(3) Uani 1.0 2 d .
C65 C 0.2474(10) 1.1255(8) 0.5667(6) 0.036(3) Uani 1.0 2 d .
C66 C 0.3549(9) 0.9170(8) 0.9189(6) 0.036(3) Uani 1.0 2 d .
C67 C -0.3606(9) 1.2186(7) 0.8944(6) 0.027(3) Uani 1.0 2 d .
C68 C 0.3789(10) 0.6611(7) 0.7890(6) 0.033(3) Uani 1.0 2 d .
C69 C -0.3406(9) 0.4143(8) 0.5269(6) 0.034(3) Uani 1.0 2 d .
C70 C -0.1464(9) 1.5815(8) 0.9184(6) 0.029(3) Uani 1.0 2 d .
C71 C 0.1773(9) 1.0023(8) 0.5009(6) 0.034(3) Uani 1.0 2 d .
C72 C 0.3556(10) 1.0825(8) 0.5818(6) 0.039(4) Uani 1.0 2 d .
C73 C 0.1080(9) 0.6683(7) 0.6697(6) 0.026(3) Uani 1.0 2 d .
C74 C -0.3913(9) 0.8314(7) 0.6708(6) 0.026(3) Uani 1.0 2 d .
C78 C 0.1083(9) 1.3314(7) 0.8293(6) 0.025(3) Uani 1.0 2 d .
H2 H -0.1812 0.7390 0.6161 0.0311 Uiso 1.0 2 calc R
H4A H 0.2288 0.9106 0.7866 0.0356 Uiso 1.0 2 calc R
H4B H 0.2383 0.9144 0.7036 0.0356 Uiso 1.0 2 calc R
H4C H 0.2369 0.8231 0.7427 0.0356 Uiso 1.0 2 calc R
H6 H 0.3436 0.5767 0.6337 0.0323 Uiso 1.0 2 calc R
H7 H -0.1563 1.0755 0.8659 0.0329 Uiso 1.0 2 calc R
H9 H -0.1834 1.2609 0.8836 0.0292 Uiso 1.0 2 calc R
H11 H 0.1159 1.0228 1.0257 0.0349 Uiso 1.0 2 calc R
H12 H -0.1548 0.9246 0.6329 0.0345 Uiso 1.0 2 calc R
H17 H -0.1666 1.1863 0.6736 0.0327 Uiso 1.0 2 calc R
H18 H 0.5545 0.5666 0.6405 0.0342 Uiso 1.0 2 calc R
H23 H 0.5517 1.4331 0.8566 0.0354 Uiso 1.0 2 calc R
H25A H 0.2769 1.1380 1.0607 0.0328 Uiso 1.0 2 calc R
H25B H 0.3831 1.1528 1.0065 0.0328 Uiso 1.0 2 calc R
H27 H 0.3176 1.2392 0.8834 0.0340 Uiso 1.0 2 calc R
H29 H 0.0434 0.8216 0.8334 0.0330 Uiso 1.0 2 calc R
H30 H 0.0540 0.9326 0.6428 0.0322 Uiso 1.0 2 calc R
H31 H 0.0530 1.0648 0.8570 0.0414 Uiso 1.0 2 calc R
H32 H 0.3349 1.3129 0.6720 0.0325 Uiso 1.0 2 calc R
H33 H -0.2645 0.3156 0.5824 0.0403 Uiso 1.0 2 calc R
H34 H 0.2380 0.8157 0.9189 0.0364 Uiso 1.0 2 calc R
H39 H -0.0563 1.4661 0.9346 0.0334 Uiso 1.0 2 calc R
H40 H 0.3210 0.7604 0.6156 0.0311 Uiso 1.0 2 calc R
H44 H -0.3818 0.5226 0.4728 0.0344 Uiso 1.0 2 calc R
H45A H 0.2366 1.0912 0.7989 0.0348 Uiso 1.0 2 calc R
H45B H 0.2366 1.1755 0.7508 0.0348 Uiso 1.0 2 calc R
H45C H 0.2277 1.0817 0.7162 0.0348 Uiso 1.0 2 calc R
H46 H 0.4427 1.0317 0.9325 0.0368 Uiso 1.0 2 calc R
H47A H -0.1160 1.3478 1.0052 0.0331 Uiso 1.0 2 calc R
H47B H -0.2215 1.3619 1.0598 0.0331 Uiso 1.0 2 calc R
H48 H 0.5407 0.6775 0.8346 0.0393 Uiso 1.0 2 calc R
H49 H 0.0855 1.1153 0.5183 0.0305 Uiso 1.0 2 calc R
H50 H 0.0398 1.1763 0.6642 0.0353 Uiso 1.0 2 calc R
H51A H 0.7359 0.5839 0.7027 0.0437 Uiso 1.0 2 calc R
H51B H 0.7289 0.5875 0.7859 0.0437 Uiso 1.0 2 calc R
H51C H 0.7384 0.6751 0.7420 0.0437 Uiso 1.0 2 calc R
H52 H 0.5415 1.3242 0.6664 0.0318 Uiso 1.0 2 calc R
H53A H 0.7378 1.3997 0.8025 0.0431 Uiso 1.0 2 calc R
H53B H 0.7283 1.4259 0.7221 0.0431 Uiso 1.0 2 calc R
H53C H 0.7371 1.3264 0.7439 0.0431 Uiso 1.0 2 calc R
H54A H 0.2794 0.8623 0.4399 0.0315 Uiso 1.0 2 calc R
H54B H 0.3843 0.8476 0.4947 0.0315 Uiso 1.0 2 calc R
H55 H -0.0827 0.3895 0.6068 0.0410 Uiso 1.0 2 calc R
H56 H -0.1651 0.8130 0.8278 0.0397 Uiso 1.0 2 calc R
H57A H -0.1159 0.6523 0.4956 0.0396 Uiso 1.0 2 calc R
H57B H -0.2202 0.6380 0.4402 0.0396 Uiso 1.0 2 calc R
H58 H 0.0873 0.8849 0.9800 0.0417 Uiso 1.0 2 calc R
H59 H -0.3836 1.4755 1.0251 0.0319 Uiso 1.0 2 calc R
H60 H 0.4426 0.9685 0.5662 0.0371 Uiso 1.0 2 calc R
H61 H 0.3445 1.4219 0.8662 0.0429 Uiso 1.0 2 calc R
H62 H -0.0569 0.5331 0.5670 0.0344 Uiso 1.0 2 calc R
H63 H -0.4114 1.6140 0.9838 0.0336 Uiso 1.0 2 calc R
H64 H -0.2622 1.6845 0.9172 0.0413 Uiso 1.0 2 calc R
H65 H 0.2355 1.1824 0.5838 0.0431 Uiso 1.0 2 calc R
H66 H 0.4148 0.8896 0.8923 0.0429 Uiso 1.0 2 calc R
H68 H 0.3354 0.6857 0.8263 0.0396 Uiso 1.0 2 calc R
H69 H -0.4135 0.3855 0.5182 0.0411 Uiso 1.0 2 calc R
H70 H -0.0869 1.6080 0.8907 0.0349 Uiso 1.0 2 calc R
H71 H 0.1187 0.9755 0.4727 0.0410 Uiso 1.0 2 calc R
H72 H 0.4158 1.1099 0.6085 0.0468 Uiso 1.0 2 calc R

loop_
_atom_site_aniso_label
_atom_site_aniso_U_11
_atom_site_aniso_U_22
_atom_site_aniso_U_33
_atom_site_aniso_U_12
_atom_site_aniso_U_13
_atom_site_aniso_U_23
O1 0.028(5) 0.040(6) 0.030(5) 0.001(4) -0.003(4) -0.011(4)
O2 0.009(4) 0.050(6) 0.035(5) 0.010(4) -0.003(4) 0.008(4)
O3 0.022(5) 0.039(6) 0.026(5) -0.008(4) 0.000(4) -0.006(4)
O4 0.020(5) 0.045(6) 0.029(5) 0.012(4) -0.007(4) -0.004(4)
O5 0.024(5) 0.046(6) 0.021(5) -0.005(4) -0.003(4) 0.004(4)
O6 0.016(4) 0.031(5) 0.033(5) -0.000(4) -0.001(4) 0.006(4)
O8 0.034(5) 0.038(6) 0.024(5) -0.001(4) -0.007(4) -0.002(4)
O83 0.025(5) 0.040(6) 0.034(5) -0.003(4) -0.000(4) 0.006(4)
N3 0.017(5) 0.030(6) 0.029(6) -0.001(4) 0.002(4) 0.001(5)
N4 0.019(5) 0.036(7) 0.025(6) 0.000(5) -0.009(4) -0.006(5)
N5 0.017(5) 0.030(6) 0.026(6) 0.000(4) 0.003(5) 0.002(5)
N6 0.027(6) 0.030(6) 0.018(6) 0.008(5) 0.002(4) -0.000(5)
N7 0.020(5) 0.023(6) 0.024(6) -0.001(4) 0.001(4) -0.007(5)
N8 0.015(5) 0.032(6) 0.028(6) 0.000(4) -0.003(4) -0.005(5)
N9 0.033(6) 0.019(6) 0.037(7) -0.002(5) -0.005(5) 0.003(5)
N10 0.022(6) 0.039(7) 0.029(6) 0.002(5) -0.006(5) -0.000(5)
N11 0.014(5) 0.036(6) 0.022(6) 0.002(4) -0.005(4) -0.009(5)
N12 0.019(5) 0.048(7) 0.019(6) 0.002(5) 0.001(4) 0.000(5)
N13 0.051(8) 0.053(8) 0.039(8) 0.007(6) 0.008(6) 0.003(6)
N16 0.016(5) 0.030(6) 0.036(7) -0.002(4) 0.007(5) 0.002(5)
N17 0.017(5) 0.036(7) 0.031(6) 0.002(5) 0.004(4) 0.005(5)
N18 0.017(5) 0.034(7) 0.044(7) 0.002(5) 0.006(5) 0.002(5)
N75 0.015(5) 0.034(7) 0.045(7) 0.007(5) 0.000(5) 0.009(5)
N76 0.019(6) 0.026(6) 0.031(7) 0.006(4) -0.007(5) -0.011(5)
N77 0.015(6) 0.046(7) 0.039(7) -0.001(5) -0.002(5) -0.016(6)
N79 0.017(5) 0.027(6) 0.033(7) -0.004(4) -0.002(4) 0.012(5)
N80 0.034(6) 0.014(6) 0.036(7) 0.005(4) -0.002(5) -0.000(5)
N81 0.024(6) 0.039(7) 0.031(6) 0.004(5) -0.007(5) 0.000(5)
N82 0.022(6) 0.039(7) 0.026(6) 0.002(5) -0.003(4) -0.011(5)
C1 0.022(6) 0.014(6) 0.017(7) -0.007(5) -0.004(5) 0.004(5)
C2 0.019(6) 0.029(7) 0.029(8) 0.004(5) -0.013(5) -0.004(6)
C3 0.017(6) 0.018(7) 0.019(7) -0.002(5) 0.008(5) 0.000(5)
C4 0.027(7) 0.025(7) 0.037(8) 0.001(5) -0.001(5) 0.004(6)
C6 0.032(7) 0.021(7) 0.028(7) 0.008(5) 0.001(5) 0.005(6)
C7 0.037(7) 0.019(7) 0.026(7) 0.010(5) 0.002(5) 0.004(6)
C9 0.021(6) 0.014(6) 0.038(8) -0.009(5) -0.000(5) 0.001(6)
C11 0.019(7) 0.039(8) 0.029(8) -0.001(6) -0.001(5) 0.010(6)
C12 0.012(6) 0.038(8) 0.037(8) 0.000(5) -0.010(5) -0.005(6)
C13 0.022(6) 0.026(7) 0.009(6) 0.005(5) 0.002(5) -0.004(5)
C14 0.031(7) 0.017(7) 0.014(6) -0.002(5) 0.005(5) 0.000(5)
C15 0.027(7) 0.029(8) 0.019(7) 0.002(5) 0.005(5) 0.004(6)
C17 0.046(8) 0.010(6) 0.026(7) 0.000(5) 0.006(6) -0.007(5)
C18 0.028(7) 0.026(7) 0.031(8) 0.004(5) 0.001(6) 0.006(6)
C19 0.034(7) 0.019(7) 0.035(8) 0.012(5) 0.000(6) 0.004(6)
C20 0.022(6) 0.018(7) 0.027(7) 0.009(5) -0.009(5) 0.009(5)
C21 0.029(7) 0.017(7) 0.023(7) 0.006(5) -0.003(5) -0.003(5)
C22 0.031(7) 0.006(6) 0.030(7) 0.001(5) 0.011(6) -0.000(5)
C23 0.030(7) 0.030(8) 0.029(8) 0.003(5) -0.002(5) 0.006(6)
C24 0.016(6) 0.022(7) 0.023(7) 0.001(5) 0.003(5) -0.004(5)
C25 0.024(7) 0.036(8) 0.022(7) 0.002(5) 0.002(5) 0.005(6)
C26 0.025(7) 0.021(7) 0.018(7) 0.009(5) -0.008(5) -0.002(5)
C27 0.029(7) 0.029(8) 0.028(8) 0.006(5) 0.001(5) 0.002(6)
C28 0.025(7) 0.031(8) 0.018(7) 0.003(5) -0.006(5) 0.003(6)
C29 0.033(7) 0.037(8) 0.012(7) 0.007(6) -0.010(5) -0.002(6)
C30 0.013(6) 0.044(8) 0.024(7) -0.003(5) 0.002(5) -0.007(6)
C31 0.028(7) 0.044(9) 0.032(8) 0.003(6) -0.014(6) -0.001(6)
C32 0.027(7) 0.028(7) 0.027(7) 0.007(5) -0.005(5) -0.010(6)
C33 0.036(8) 0.030(8) 0.034(8) -0.001(6) 0.011(6) -0.005(6)
C34 0.033(7) 0.033(8) 0.025(7) 0.013(6) -0.009(6) 0.007(6)
C35 0.017(6) 0.029(7) 0.021(7) -0.004(5) 0.006(5) 0.006(5)
C36 0.019(6) 0.027(7) 0.024(7) 0.000(5) 0.010(5) 0.010(6)
C37 0.017(6) 0.034(8) 0.022(7) -0.000(5) -0.002(5) 0.001(6)
C38 0.022(6) 0.013(6) 0.033(7) 0.006(5) -0.010(5) -0.003(5)
C39 0.013(6) 0.046(8) 0.025(7) 0.006(6) 0.000(5) -0.005(6)
C40 0.022(6) 0.029(7) 0.027(7) 0.000(5) -0.011(5) 0.010(6)
C41 0.023(7) 0.016(7) 0.026(7) 0.001(5) 0.000(5) -0.005(5)
C42 0.021(7) 0.022(7) 0.027(7) 0.008(5) -0.013(5) -0.009(6)
C43 0.014(6) 0.021(7) 0.041(8) -0.002(5) 0.003(5) 0.004(6)
C44 0.020(7) 0.027(8) 0.039(8) 0.002(6) -0.004(5) 0.004(6)
C45 0.027(7) 0.023(7) 0.037(8) 0.008(5) 0.002(5) -0.007(6)
C46 0.020(7) 0.050(9) 0.022(7) -0.005(6) -0.001(5) 0.006(6)
C47 0.017(6) 0.046(8) 0.020(7) 0.007(6) -0.005(5) -0.003(6)
C48 0.039(8) 0.029(8) 0.031(8) -0.003(6) -0.015(6) -0.000(6)
C49 0.029(7) 0.025(7) 0.023(7) 0.005(5) -0.007(5) -0.009(6)
C50 0.023(7) 0.032(8) 0.033(8) -0.002(5) 0.007(6) -0.006(6)
C51 0.031(7) 0.030(8) 0.048(9) 0.006(6) -0.002(6) -0.000(7)
C52 0.029(7) 0.028(7) 0.023(7) 0.007(5) 0.007(5) 0.002(6)
C53 0.021(7) 0.040(9) 0.046(9) -0.000(6) 0.011(6) 0.001(7)
C54 0.020(6) 0.028(7) 0.031(7) -0.008(5) -0.003(5) 0.008(6)
C55 0.024(7) 0.049(9) 0.029(8) 0.008(6) -0.004(5) 0.008(6)
C56 0.030(7) 0.047(9) 0.022(7) 0.005(6) -0.004(5) 0.001(6)
C57 0.027(7) 0.035(8) 0.037(8) 0.004(6) 0.007(6) -0.009(6)
C58 0.018(7) 0.054(9) 0.032(8) -0.007(6) 0.001(5) -0.002(7)
C59 0.019(6) 0.021(7) 0.040(8) 0.013(5) -0.005(5) -0.014(6)
C60 0.019(6) 0.042(8) 0.032(8) -0.003(6) -0.007(5) 0.015(6)
C61 0.032(7) 0.038(8) 0.037(8) -0.008(6) 0.008(6) -0.001(6)
C62 0.012(6) 0.035(8) 0.039(8) -0.003(5) 0.001(5) -0.008(6)
C63 0.029(7) 0.025(7) 0.031(8) 0.016(6) 0.004(5) -0.007(6)
C64 0.042(8) 0.035(8) 0.026(8) -0.006(6) 0.000(6) -0.000(6)
C65 0.046(8) 0.030(8) 0.032(8) 0.005(6) 0.018(6) 0.004(6)
C66 0.021(7) 0.063(10) 0.024(7) 0.007(6) 0.004(5) -0.002(7)
C67 0.023(7) 0.031(8) 0.026(7) -0.004(5) -0.002(5) -0.006(6)
C68 0.042(8) 0.031(8) 0.027(8) 0.007(6) 0.003(6) -0.010(6)
C69 0.025(7) 0.050(9) 0.028(8) -0.002(6) 0.002(6) 0.000(7)
C70 0.029(7) 0.034(8) 0.023(7) -0.007(6) 0.004(5) -0.007(6)
C71 0.015(7) 0.045(9) 0.043(9) 0.003(6) -0.011(5) 0.003(7)
C72 0.029(7) 0.046(9) 0.041(9) 0.000(6) 0.006(6) -0.013(7)
C73 0.017(6) 0.031(8) 0.030(7) 0.000(5) -0.004(5) 0.002(6)
C74 0.020(7) 0.021(7) 0.038(8) 0.004(5) -0.008(5) -0.011(6)
C78 0.031(7) 0.031(7) 0.014(7) 0.002(6) 0.003(5) -0.003(5)

loop_
_atom_type_symbol
_atom_type_description
_atom_type_scat_dispersion_real
_atom_type_scat_dispersion_imag
_atom_type_scat_source
C C 0.0033 0.0016
;
International Tables for Crystallography
(1992, Vol. C, Tables 4.2.6.8 and 6.1.1.4)
;
H H 0.0000 0.0000
;
International Tables for Crystallography
(1992, Vol. C, Table 6.1.1.4)
;
N N 0.0061 0.0033
;
International Tables for Crystallography
(1992, Vol. C, Tables 4.2.6.8 and 6.1.1.4)
;
O O 0.0106 0.0060
;
International Tables for Crystallography
(1992, Vol. C, Tables 4.2.6.8 and 6.1.1.4)
;

loop_
_geom_angle_atom_site_label_1
_geom_angle_atom_site_label_2
_geom_angle_atom_site_label_3
_geom_angle
_geom_angle_publ_flag
N75 O2 N76 107.6(7) yes
N11 O3 N77 107.1(7) yes
N7 O4 N10 108.9(7) yes
N5 O6 N79 109.1(7) yes
N6 N3 N18 105.8(8) yes
N82 N4 C9 110.6(8) yes
N82 N4 C47 119.1(8) yes
C9 N4 C47 130.2(8) yes
O6 N5 O83 116.5(8) yes
O6 N5 C15 105.7(8) yes
O83 N5 C15 137.8(9) yes
N3 N6 C25 120.4(8) yes
N3 N6 C27 109.1(8) yes
C25 N6 C27 130.4(9) yes
O4 N7 C74 105.6(8) yes
N9 N8 C2 111.3(8) yes
N9 N8 C57 119.6(8) yes
C2 N8 C57 128.6(8) yes
N8 N9 N80 107.5(8) yes
O1 N10 O4 117.9(8) yes
O1 N10 C13 134.9(9) yes
O4 N10 C13 107.2(8) yes
O3 N11 N13 105.8(8) yes
N81 N12 C20 109.2(8) yes
N11 N13 C3 113.7(9) yes
N11 N13 C67 118.6(9) yes
C3 N13 C67 127.3(9) yes
N82 N16 C67 107.9(8) yes
N81 N17 C40 111.5(8) yes
N81 N17 C54 120.1(8) yes
C40 N17 C54 128.2(8) yes
N3 N18 C35 110.3(8) yes
O2 N75 C78 106.1(8) yes
O2 N76 O5 116.4(8) yes
O2 N76 C28 106.3(8) yes
O5 N76 C28 137.3(9) yes
O3 N77 O8 115.5(8) yes
O3 N77 C3 109.7(8) yes
O8 N77 C3 134.8(9) yes
O6 N79 C73 106.3(8) yes
N9 N80 C37 108.5(8) yes
N12 N81 N17 107.9(8) yes
N4 N82 N16 106.5(8) yes
C4 C1 C29 119.0(9) yes
C4 C1 C30 122.6(9) yes
C29 C1 C30 118.3(9) yes
N8 C2 C37 104.8(9) yes
N13 C3 N77 103.6(8) yes
N13 C3 C43 133.2(10) yes
N77 C3 C43 123.0(9) yes
C18 C6 C21 121.1(10) yes
C31 C7 C43 120.3(10) yes
N4 C9 C67 104.6(9) yes
C38 C11 C58 120.3(10) yes
C30 C12 C41 118.0(10) yes
N10 C13 C41 121.0(9) yes
N10 C13 C74 106.1(9) yes
C41 C13 C74 132.5(9) yes
C23 C14 C52 117.0(10) yes
C23 C14 C53 121.7(9) yes
C52 C14 C53 121.3(9) yes
N5 C15 C21 119.8(9) yes
N5 C15 C73 107.2(9) yes
C21 C15 C73 133.0(10) yes
C43 C17 C50 121.0(10) yes
C6 C18 C19 119.1(10) yes
C18 C19 C48 119.4(10) yes
C18 C19 C51 119.6(10) yes
C48 C19 C51 121.0(10) yes
N12 C20 C40 107.4(9) yes
N12 C20 C73 123.0(9) yes
C40 C20 C73 129.6(9) yes
C6 C21 C15 119.1(10) yes
C6 C21 C68 117.9(10) yes
C15 C21 C68 123.0(10) yes
C31 C22 C45 121.7(10) yes
C31 C22 C50 117.1(10) yes
C45 C22 C50 121.2(10) yes
C14 C23 C61 122.7(10) yes
C44 C24 C57 120.5(9) yes
C44 C24 C62 118.9(10) yes
C57 C24 C62 120.6(9) yes
N6 C25 C38 110.5(8) yes
C28 C26 C32 121.6(9) yes
C28 C26 C61 118.9(9) yes
C32 C26 C61 119.5(9) yes
N6 C27 C35 105.5(9) yes
N76 C28 C26 120.2(9) yes
N76 C28 C78 107.8(9) yes
C26 C28 C78 131.9(10) yes
C1 C29 C56 121.1(10) yes
C1 C30 C12 123.2(10) yes
C7 C31 C22 121.7(10) yes
C26 C32 C52 119.0(10) yes
C55 C33 C69 119.7(11) yes
C58 C34 C66 120.4(11) yes
N18 C35 C27 109.3(9) yes
N18 C35 C78 121.0(9) yes
C27 C35 C78 129.2(9) yes
C54 C36 C60 121.9(9) yes
C54 C36 C71 119.2(9) yes
C60 C36 C71 118.9(10) yes
N80 C37 C2 107.9(9) yes
N80 C37 C74 122.4(9) yes
C2 C37 C74 129.5(9) yes
C11 C38 C25 120.4(9) yes
C11 C38 C46 117.8(10) yes
C25 C38 C46 121.8(9) yes
C42 C39 C70 119.4(9) yes
N17 C40 C20 103.9(9) yes
C12 C41 C13 119.1(9) yes
C12 C41 C56 119.7(9) yes
C13 C41 C56 121.0(9) yes
C39 C42 C47 120.5(9) yes
C39 C42 C59 119.4(10) yes
C47 C42 C59 120.1(9) yes
C3 C43 C7 120.4(10) yes
C3 C43 C17 120.6(10) yes
C7 C43 C17 119.0(9) yes
C24 C44 C69 120.8(10) yes
C38 C46 C66 121.1(10) yes
N4 C47 C42 111.3(8) yes
C19 C48 C68 120.2(10) yes
C65 C49 C71 118.7(10) yes
C17 C50 C22 120.9(10) yes
C14 C52 C32 122.8(10) yes
N17 C54 C36 111.0(8) yes
C33 C55 C62 119.0(10) yes
C29 C56 C41 119.6(10) yes
N8 C57 C24 111.9(9) yes
C11 C58 C34 121.1(10) yes
C42 C59 C63 120.8(9) yes
C36 C60 C72 121.9(10) yes
C23 C61 C26 119.0(10) yes
C24 C62 C55 120.7(9) yes
C59 C63 C64 121.3(10) yes
C63 C64 C70 118.0(10) yes
C49 C65 C72 121.7(11) yes
C34 C66 C46 119.3(10) yes
N13 C67 N16 120.5(9) yes
N13 C67 C9 128.8(10) yes
N16 C67 C9 110.4(10) yes
C21 C68 C48 122.3(10) yes
C33 C69 C44 120.9(10) yes
C39 C70 C64 121.2(10) yes
C36 C71 C49 120.6(10) yes
C60 C72 C65 118.2(10) yes
N79 C73 C15 111.7(9) yes
N79 C73 C20 119.4(9) yes
C15 C73 C20 128.7(9) yes
N7 C74 C13 112.2(9) yes
N7 C74 C37 118.8(9) yes
C13 C74 C37 128.8(9) yes
N75 C78 C28 112.2(9) yes
N75 C78 C35 118.7(9) yes
C28 C78 C35 129.1(9) yes

loop_
_geom_bond_atom_site_label_1
_geom_bond_atom_site_label_2
_geom_bond_distance
_geom_bond_publ_flag
O1 N10 1.223(12) yes
O2 N75 1.403(12) yes
O2 N76 1.462(10) yes
O3 N11 1.365(11) yes
O3 N77 1.466(11) yes
O4 N7 1.374(11) yes
O4 N10 1.443(11) yes
O5 N76 1.210(12) yes
O6 N5 1.466(11) yes
O6 N79 1.364(12) yes
O8 N77 1.248(12) yes
O83 N5 1.204(12) yes
N3 N6 1.406(11) yes
N3 N18 1.324(12) yes
N4 N82 1.376(12) yes
N4 C9 1.317(14) yes
N4 C47 1.467(13) yes
N5 C15 1.333(14) yes
N6 C25 1.448(13) yes
N6 C27 1.349(14) yes
N7 C74 1.329(12) yes
N8 N9 1.349(12) yes
N8 C2 1.332(14) yes
N8 C57 1.469(13) yes
N9 N80 1.317(12) yes
N10 C13 1.332(13) yes
N11 N13 1.331(13) yes
N12 N81 1.307(13) yes
N12 C20 1.364(13) yes
N13 C3 1.431(14) yes
N13 C67 1.493(15) yes
N16 N82 1.323(12) yes
N16 C67 1.331(13) yes
N17 N81 1.347(12) yes
N17 C40 1.342(14) yes
N17 C54 1.471(13) yes
N18 C35 1.328(13) yes
N75 C78 1.316(13) yes
N76 C28 1.332(14) yes
N77 C3 1.321(13) yes
N79 C73 1.323(13) yes
N80 C37 1.369(13) yes
C1 C4 1.504(13) yes
C1 C29 1.397(14) yes
C1 C30 1.351(14) yes
C2 C37 1.390(14) yes
C3 C43 1.442(13) yes
C6 C18 1.411(14) yes
C6 C21 1.389(15) yes
C7 C31 1.408(14) yes
C7 C43 1.360(15) yes
C9 C67 1.364(14) yes
C11 C38 1.397(14) yes
C11 C58 1.363(16) yes
C12 C30 1.396(13) yes
C12 C41 1.403(15) yes
C13 C41 1.460(14) yes
C13 C74 1.418(14) yes
C14 C23 1.364(15) yes
C14 C52 1.371(15) yes
C14 C53 1.508(14) yes
C15 C21 1.453(14) yes
C15 C73 1.424(15) yes
C17 C43 1.401(15) yes
C17 C50 1.375(15) yes
C18 C19 1.393(16) yes
C19 C48 1.396(16) yes
C19 C51 1.504(14) yes
C20 C40 1.413(14) yes
C20 C73 1.422(15) yes
C21 C68 1.382(15) yes
C22 C31 1.384(16) yes
C22 C45 1.477(14) yes
C22 C50 1.411(15) yes
C23 C61 1.384(15) yes
C24 C44 1.394(14) yes
C24 C57 1.491(15) yes
C24 C62 1.385(14) yes
C25 C38 1.493(15) yes
C26 C28 1.478(14) yes
C26 C32 1.392(14) yes
C26 C61 1.378(15) yes
C27 C35 1.377(14) yes
C28 C78 1.407(15) yes
C29 C56 1.385(14) yes
C32 C52 1.373(14) yes
C33 C55 1.403(15) yes
C33 C69 1.377(15) yes
C34 C58 1.361(15) yes
C34 C66 1.372(15) yes
C35 C78 1.460(15) yes
C36 C54 1.496(15) yes
C36 C60 1.362(14) yes
C36 C71 1.404(14) yes
C37 C74 1.449(15) yes
C38 C46 1.398(14) yes
C39 C42 1.359(14) yes
C39 C70 1.406(16) yes
C41 C56 1.397(15) yes
C42 C47 1.484(15) yes
C42 C59 1.405(14) yes
C44 C69 1.356(16) yes
C46 C66 1.378(17) yes
C48 C68 1.365(15) yes
C49 C65 1.373(15) yes
C49 C71 1.383(15) yes
C55 C62 1.389(16) yes
C59 C63 1.347(15) yes
C60 C72 1.379(17) yes
C63 C64 1.392(15) yes
C64 C70 1.380(15) yes
C65 C72 1.394(16) yes
